data_4518094
loop_
_publ_author_name
'Lin, Jin'
'Miao, Chengxia'
'Wang, Fang'
'Yang, Peiju'
'Sun, Qiangsheng'
'Sun, Wei'

_publ_section_title
;
 Effect of Ligand Topology on the Reactivity of Chiral Tetradentate
 Aminopyridine Manganese Complexes
;
_journal_name_full 'ACS Catalysis'
_journal_page_first 11857
_journal_page_last 11863
_journal_paper_doi 10.1021/acscatal.0c02634
_journal_year 2020
_chemical_absolute_configuration R
_chemical_formula_sum 'C36 H40 F6 Mn N4 O8 S2'
_chemical_formula_weight 889.78
_space_group_crystal_system tetragonal
_space_group_IT_number 96
_space_group_name_Hall 'P 4nw 2abw'
_space_group_name_H-M_alt 'P 43 21 2'
_atom_sites_solution_hydrogens geom
_atom_sites_solution_primary direct
_atom_sites_solution_secondary difmap
_audit_creation_method SHELXL-2014/7
_cell_angle_alpha 90
_cell_angle_beta 90
_cell_angle_gamma 90
_cell_formula_units_Z 4
_cell_length_a 15.2678(16)
_cell_length_b 15.2678(16)
_cell_length_c 17.167(2)
_cell_measurement_reflns_used 2308
_cell_measurement_temperature 298(2)
_cell_measurement_theta_max 16.524
_cell_measurement_theta_min 2.226
_cell_volume 4001.7(8)
_computing_cell_refinement 'Bruker SMART'
_computing_data_collection 'Bruker SMART APEX II'
_computing_data_reduction 'Bruker SAINT'
_computing_molecular_graphics SHELXTL
_computing_publication_material SHELXTL
_computing_structure_refinement 'SHELXL-2014/7 (Sheldrick, 2014)'
_computing_structure_solution 'SHELXL-2014/7 (Sheldrick, 2014)'
_diffrn_ambient_temperature 298(2)
_diffrn_detector_area_resol_mean 'fine-focus sealed tube'
_diffrn_measured_fraction_theta_full 0.995
_diffrn_measured_fraction_theta_max 0.995
_diffrn_measurement_device_type 'Bruker APEX II area detector'
_diffrn_measurement_method '\w scan'
_diffrn_radiation_type MoK\a
_diffrn_radiation_wavelength 0.71073
_diffrn_reflns_av_R_equivalents 0.0689
_diffrn_reflns_av_unetI/netI 0.0703
_diffrn_reflns_Laue_measured_fraction_full 0.995
_diffrn_reflns_Laue_measured_fraction_max 0.995
_diffrn_reflns_limit_h_max 18
_diffrn_reflns_limit_h_min -13
_diffrn_reflns_limit_k_max 17
_diffrn_reflns_limit_k_min -18
_diffrn_reflns_limit_l_max 20
_diffrn_reflns_limit_l_min -19
_diffrn_reflns_number 17340
_diffrn_reflns_point_group_measured_fraction_full 0.995
_diffrn_reflns_point_group_measured_fraction_max 0.995
_diffrn_reflns_theta_full 24.999
_diffrn_reflns_theta_max 24.999
_diffrn_reflns_theta_min 1.785
_exptl_absorpt_coefficient_mu 0.517
_exptl_absorpt_correction_type multi-scan
_exptl_absorpt_process_details SADABS
_exptl_crystal_density_diffrn 1.477
_exptl_crystal_description block
_exptl_crystal_F_000 1836
_exptl_crystal_size_max 0.500
_exptl_crystal_size_mid 0.470
_exptl_crystal_size_min 0.460
_exptl_transmission_factor_max 0.788
_exptl_transmission_factor_min 0.772
_refine_diff_density_max 0.253
_refine_diff_density_min -0.181
_refine_diff_density_rms 0.039
_refine_ls_abs_structure_details
;
 Flack x determined using 480 quotients [(I+)-(I-)]/[(I+)+(I-)]
 (Parsons, Flack and Wagner, Acta Cryst. B69 (2013) 249-259).
;
_refine_ls_abs_structure_Flack 0.018(18)
_refine_ls_extinction_method none
_refine_ls_goodness_of_fit_ref 1.004
_refine_ls_hydrogen_treatment constr
_refine_ls_matrix_type full
_refine_ls_number_parameters 260
_refine_ls_number_reflns 3527
_refine_ls_number_restraints 19
_refine_ls_restrained_S_all 1.006
_refine_ls_R_factor_all 0.1302
_refine_ls_R_factor_gt 0.0491
_refine_ls_shift/su_max 0.000
_refine_ls_shift/su_mean 0.000
_refine_ls_structure_factor_coef Fsqd
_refine_ls_weighting_details 'w=1/[\s^2^(Fo^2^)+(0.0324P)^2^+0.1000P] where P=(Fo^2^+2Fc^2^)/3'
_refine_ls_weighting_scheme calc
_refine_ls_wR_factor_gt 0.0815
_refine_ls_wR_factor_ref 0.0989
_reflns_Friedel_coverage 0.709
_reflns_Friedel_fraction_full 0.995
_reflns_Friedel_fraction_max 0.995
_reflns_number_gt 1621
_reflns_number_total 3527
_reflns_threshold_expression 'I > 2\s(I)'
_cod_data_source_file cs0c02634_si_002.cif
_cod_data_source_block 081030e
_cod_depositor_comments
;
The following automatic conversions were performed:

data item '_exptl_absorpt_correction_type' value 'Multi-scan' was
changed to 'multi-scan' in accordance with the
/home/data/users/saulius/crontab/automatic-downloads/rss-feeds/ACS/lib/dictionaries/cif_core.dic
dictionary named 'cif_core.dic' version 2.4.2 last updated on
2011-04-26.

Automatic conversion script
Id: cif_fix_values 7556 2019-12-06 15:28:31Z antanas 
;
_cod_original_cell_volume 4001.8(10)
_cod_database_code 4518094
_shelx_shelxl_version_number 2014/7
_shelx_space_group_comment
;
The symmetry employed for this shelxl refinement is uniquely defined
by the following loop, which should always be used as a source of
symmetry information in preference to the above space-group names.
They are only intended as comments.
;
_shelx_estimated_absorpt_t_min 0.782
_shelx_estimated_absorpt_t_max 0.797

loop_
_space_group_symop_operation_xyz
'x, y, z'
'-x, -y, z+1/2'
'-y+1/2, x+1/2, z+3/4'
'y+1/2, -x+1/2, z+1/4'
'-x+1/2, y+1/2, -z+3/4'
'x+1/2, -y+1/2, -z+1/4'
'y, x, -z'
'-y, -x, -z+1/2'

loop_
_atom_site_label
_atom_site_type_symbol
_atom_site_fract_x
_atom_site_fract_y
_atom_site_fract_z
_atom_site_U_iso_or_equiv
_atom_site_adp_type
_atom_site_occupancy
_atom_site_site_symmetry_order
_atom_site_calc_flag
_atom_site_refinement_flags_posn
_atom_site_refinement_flags_adp
_atom_site_refinement_flags_occupancy
_atom_site_disorder_assembly
_atom_site_disorder_group
Mn1 Mn 0.66683(6) 0.66683(6) 0.0000 0.0821(5) Uani 1 2 d S T P . .
F1 F 0.4406(5) 0.5755(5) -0.1265(4) 0.225(3) Uani 1 1 d . . . . .
F2 F 0.3972(5) 0.5256(4) -0.0174(5) 0.214(3) Uani 1 1 d . . . . .
F3 F 0.3155(5) 0.6027(5) -0.0837(3) 0.215(3) Uani 1 1 d . . . . .
N1 N 0.6806(4) 0.8140(3) 0.0197(2) 0.0795(14) Uani 1 1 d . . . . .
N2 N 0.6763(4) 0.6809(4) 0.1290(2) 0.0846(14) Uani 1 1 d . . . . .
O1 O 0.5266(3) 0.6673(3) -0.0008(2) 0.1164(15) Uani 1 1 d . . . . .
O2 O 0.3840(3) 0.6985(4) 0.0502(3) 0.140(2) Uani 1 1 d . . . . .
O3 O 0.4275(4) 0.7560(4) -0.0736(3) 0.151(2) Uani 1 1 d . . . . .
O4 O 0.5666(5) 1.1726(5) 0.2070(4) 0.179(3) Uani 1 1 d . U . . .
S1 S 0.43695(15) 0.68924(17) -0.01631(11) 0.1074(7) Uani 1 1 d . . . . .
C1 C 0.7765(4) 0.8353(4) 0.0263(3) 0.0786(18) Uani 1 1 d . . . . .
H1 H 0.7938 0.8244 0.0804 0.094 Uiso 1 1 calc R U . . .
C2 C 0.7986(4) 0.9309(4) 0.0081(3) 0.096(2) Uani 1 1 d . . . . .
H2A H 0.7852 0.9426 -0.0461 0.115 Uiso 1 1 calc R U . . .
H2B H 0.7619 0.9686 0.0398 0.115 Uiso 1 1 calc R U . . .
C3 C 0.8941(5) 0.9533(5) 0.0232(4) 0.120(3) Uani 1 1 d . . . . .
H3A H 0.9049 1.0138 0.0088 0.144 Uiso 1 1 calc R U . . .
H3B H 0.9067 0.9468 0.0783 0.144 Uiso 1 1 calc R U . . .
C4 C 0.6291(4) 0.8281(5) 0.0941(3) 0.0820(18) Uani 1 1 d . . . . .
H4 H 0.5692 0.8113 0.0802 0.098 Uiso 1 1 calc R U . . .
C5 C 0.6558(4) 0.7612(5) 0.1555(4) 0.084(2) Uani 1 1 d . . . . .
C6 C 0.6552(4) 0.7772(5) 0.2354(4) 0.090(2) Uani 1 1 d . . . . .
H6 H 0.6386 0.8316 0.2546 0.108 Uiso 1 1 calc R U . . .
C7 C 0.6796(5) 0.7116(6) 0.2851(4) 0.109(3) Uani 1 1 d . . . . .
H7 H 0.6794 0.7224 0.3384 0.131 Uiso 1 1 calc R U . . .
C8 C 0.7037(5) 0.6322(5) 0.2593(4) 0.106(2) Uani 1 1 d . . . . .
H8 H 0.7211 0.5881 0.2934 0.127 Uiso 1 1 calc R U . . .
C9 C 0.7011(5) 0.6190(5) 0.1787(4) 0.099(2) Uani 1 1 d . . . . .
H9 H 0.7175 0.5647 0.1590 0.119 Uiso 1 1 calc R U . . .
C10 C 0.6369(4) 0.8623(4) -0.0442(3) 0.098(2) Uani 1 1 d . . . . .
H10A H 0.5783 0.8407 -0.0506 0.147 Uiso 1 1 calc R U . . .
H10B H 0.6690 0.8539 -0.0917 0.147 Uiso 1 1 calc R U . . .
H10C H 0.6350 0.9236 -0.0317 0.147 Uiso 1 1 calc R U . . .
C11 C 0.6201(6) 0.9194(5) 0.1236(4) 0.089(2) Uani 1 1 d . . . . .
C12 C 0.5427(6) 0.9658(6) 0.1093(4) 0.107(3) Uani 1 1 d . . . . .
H12 H 0.4989 0.9400 0.0793 0.128 Uiso 1 1 calc R U . . .
C13 C 0.5301(8) 1.0472(8) 0.1381(6) 0.134(4) Uani 1 1 d . . . . .
H13 H 0.4778 1.0763 0.1283 0.160 Uiso 1 1 calc R U . . .
C14 C 0.5940(10) 1.0871(8) 0.1817(7) 0.142(4) Uani 1 1 d . U . . .
C15 C 0.6718(7) 1.0451(8) 0.1962(4) 0.123(3) Uani 1 1 d . . . . .
H15 H 0.7156 1.0721 0.2251 0.148 Uiso 1 1 calc R U . . .
C16 C 0.6833(6) 0.9614(6) 0.1667(4) 0.105(2) Uani 1 1 d . . . . .
H16 H 0.7358 0.9325 0.1765 0.126 Uiso 1 1 calc R U . . .
C17 C 0.6307(8) 1.2119(8) 0.2455(6) 0.192(5) Uani 1 1 d . . . . .
H17A H 0.6442 1.1791 0.2917 0.288 Uiso 1 1 calc R U . . .
H17B H 0.6127 1.2700 0.2598 0.288 Uiso 1 1 calc R U . . .
H17C H 0.6818 1.2152 0.2130 0.288 Uiso 1 1 calc R U . . .
C18 C 0.3973(8) 0.5954(9) -0.0641(8) 0.158(4) Uani 1 1 d . . . . .

loop_
_atom_site_aniso_label
_atom_site_aniso_U_11
_atom_site_aniso_U_22
_atom_site_aniso_U_33
_atom_site_aniso_U_23
_atom_site_aniso_U_13
_atom_site_aniso_U_12
Mn1 0.0962(7) 0.0962(7) 0.0539(7) 0.0052(5) -0.0052(5) 0.0090(9)
F1 0.222(7) 0.282(9) 0.171(5) -0.133(6) 0.042(5) -0.024(5)
F2 0.208(6) 0.149(6) 0.284(8) 0.010(6) -0.013(6) -0.025(4)
F3 0.153(5) 0.315(8) 0.178(5) -0.071(5) -0.056(5) -0.027(5)
N1 0.090(4) 0.095(4) 0.054(3) 0.008(3) -0.002(3) 0.008(3)
N2 0.120(5) 0.082(4) 0.052(3) 0.005(3) 0.002(3) 0.015(4)
O1 0.090(4) 0.150(4) 0.110(3) 0.001(4) -0.007(3) 0.007(3)
O2 0.131(4) 0.219(6) 0.070(3) -0.009(4) 0.019(3) 0.004(4)
O3 0.160(6) 0.190(6) 0.102(4) 0.038(4) -0.009(4) 0.046(4)
O4 0.241(8) 0.140(6) 0.155(6) -0.003(5) 0.044(6) -0.006(6)
S1 0.0994(17) 0.159(2) 0.0637(12) -0.0048(14) -0.0067(12) 0.0110(15)
C1 0.087(5) 0.088(5) 0.060(4) 0.004(4) 0.006(3) 0.004(4)
C2 0.112(6) 0.099(6) 0.076(4) 0.002(5) 0.012(4) -0.010(4)
C3 0.139(7) 0.116(6) 0.105(6) -0.011(5) 0.016(5) -0.029(6)
C4 0.082(5) 0.096(6) 0.068(4) 0.003(5) 0.012(3) 0.020(4)
C5 0.096(6) 0.097(6) 0.059(5) 0.003(4) 0.004(4) -0.005(5)
C6 0.118(6) 0.097(5) 0.055(4) -0.008(4) 0.014(4) -0.001(4)
C7 0.137(7) 0.130(7) 0.059(5) 0.017(5) -0.007(5) -0.018(6)
C8 0.152(7) 0.101(7) 0.065(5) 0.007(5) -0.014(5) 0.010(5)
C9 0.124(6) 0.109(6) 0.064(5) 0.008(5) -0.007(4) 0.019(4)
C10 0.120(6) 0.107(6) 0.069(4) 0.016(4) 0.002(4) 0.022(4)
C11 0.113(7) 0.087(6) 0.066(5) 0.003(5) 0.024(5) 0.016(6)
C12 0.145(9) 0.097(7) 0.078(5) 0.010(5) 0.035(5) 0.028(6)
C13 0.192(13) 0.101(9) 0.108(7) 0.022(6) 0.059(7) 0.049(8)
C14 0.222(15) 0.095(8) 0.109(8) -0.007(7) 0.073(9) -0.002(9)
C15 0.174(11) 0.118(8) 0.078(5) -0.010(6) 0.039(6) -0.020(7)
C16 0.127(8) 0.120(8) 0.067(5) -0.012(5) 0.022(5) 0.000(6)
C17 0.228(13) 0.215(13) 0.134(8) -0.022(8) 0.013(9) -0.055(9)
C18 0.119(9) 0.199(13) 0.154(11) -0.047(10) -0.040(9) -0.028(9)

loop_
_atom_type_symbol
_atom_type_description
_atom_type_scat_dispersion_real
_atom_type_scat_dispersion_imag
_atom_type_scat_source
C C 0.0033 0.0016 'International Tables Vol C Tables 4.2.6.8 and 6.1.1.4'
H H 0.0000 0.0000 'International Tables Vol C Tables 4.2.6.8 and 6.1.1.4'
N N 0.0061 0.0033 'International Tables Vol C Tables 4.2.6.8 and 6.1.1.4'
O O 0.0106 0.0060 'International Tables Vol C Tables 4.2.6.8 and 6.1.1.4'
Mn Mn 0.3368 0.7283 'International Tables Vol C Tables 4.2.6.8 and 6.1.1.4'
F F 0.0171 0.0103 'International Tables Vol C Tables 4.2.6.8 and 6.1.1.4'
S S 0.1246 0.1234 'International Tables Vol C Tables 4.2.6.8 and 6.1.1.4'

loop_
_geom_angle_atom_site_label_1
_geom_angle_atom_site_label_2
_geom_angle_atom_site_label_3
_geom_angle
_geom_angle_site_symmetry_1
_geom_angle_site_symmetry_3
_geom_angle_publ_flag
O1 Mn1 O1 90.4(3) . 7 ?
O1 Mn1 N2 94.07(18) . . ?
O1 Mn1 N2 95.2(2) 7 . ?
O1 Mn1 N2 95.2(2) . 7 ?
O1 Mn1 N2 94.08(18) 7 7 ?
N2 Mn1 N2 166.9(3) . 7 ?
O1 Mn1 N1 169.53(17) . 7 ?
O1 Mn1 N1 95.2(2) 7 7 ?
N2 Mn1 N1 94.28(18) . 7 ?
N2 Mn1 N1 75.60(19) 7 7 ?
O1 Mn1 N1 95.2(2) . . ?
O1 Mn1 N1 169.53(17) 7 . ?
N2 Mn1 N1 75.61(19) . . ?
N2 Mn1 N1 94.28(18) 7 . ?
N1 Mn1 N1 80.8(3) 7 . ?
C10 N1 C1 112.7(5) . . ?
C10 N1 C4 108.6(5) . . ?
C1 N1 C4 114.3(4) . . ?
C10 N1 Mn1 109.8(4) . . ?
C1 N1 Mn1 108.3(4) . . ?
C4 N1 Mn1 102.6(4) . . ?
C9 N2 C5 119.9(5) . . ?
C9 N2 Mn1 125.9(5) . . ?
C5 N2 Mn1 114.1(4) . . ?
S1 O1 Mn1 163.0(3) . . ?
C17 O4 C14 110.4(12) . . ?
O2 S1 O3 115.5(3) . . ?
O2 S1 O1 114.9(3) . . ?
O3 S1 O1 113.1(3) . . ?
O2 S1 C18 105.2(6) . . ?
O3 S1 C18 103.1(6) . . ?
O1 S1 C18 103.0(5) . . ?
N1 C1 C2 113.9(5) . . ?
N1 C1 C1 113.1(3) . 7 ?
C2 C1 C1 107.7(4) . 7 ?
N1 C1 H1 107.2 . . ?
C2 C1 H1 107.2 . . ?
C1 C1 H1 107.2 7 . ?
C3 C2 C1 113.1(6) . . ?
C3 C2 H2A 109.0 . . ?
C1 C2 H2A 109.0 . . ?
C3 C2 H2B 109.0 . . ?
C1 C2 H2B 109.0 . . ?
H2A C2 H2B 107.8 . . ?
C3 C3 C2 110.5(4) 7 . ?
C3 C3 H3A 109.5 7 . ?
C2 C3 H3A 109.5 . . ?
C3 C3 H3B 109.5 7 . ?
C2 C3 H3B 109.5 . . ?
H3A C3 H3B 108.1 . . ?
C11 C4 N1 117.9(6) . . ?
C11 C4 C5 114.6(6) . . ?
N1 C4 C5 110.5(5) . . ?
C11 C4 H4 104.0 . . ?
N1 C4 H4 104.0 . . ?
C5 C4 H4 104.0 . . ?
N2 C5 C6 119.6(6) . . ?
N2 C5 C4 116.1(6) . . ?
C6 C5 C4 124.3(7) . . ?
C7 C6 C5 119.0(7) . . ?
C7 C6 H6 120.5 . . ?
C5 C6 H6 120.5 . . ?
C8 C7 C6 122.0(7) . . ?
C8 C7 H7 119.0 . . ?
C6 C7 H7 119.0 . . ?
C7 C8 C9 116.6(7) . . ?
C7 C8 H8 121.7 . . ?
C9 C8 H8 121.7 . . ?
N2 C9 C8 122.7(7) . . ?
N2 C9 H9 118.6 . . ?
C8 C9 H9 118.6 . . ?
N1 C10 H10A 109.5 . . ?
N1 C10 H10B 109.5 . . ?
H10A C10 H10B 109.5 . . ?
N1 C10 H10C 109.5 . . ?
H10A C10 H10C 109.5 . . ?
H10B C10 H10C 109.5 . . ?
C16 C11 C12 116.8(7) . . ?
C16 C11 C4 123.8(8) . . ?
C12 C11 C4 119.5(8) . . ?
C13 C12 C11 121.4(9) . . ?
C13 C12 H12 119.3 . . ?
C11 C12 H12 119.3 . . ?
C12 C13 C14 120.5(12) . . ?
C12 C13 H13 119.7 . . ?
C14 C13 H13 119.7 . . ?
C15 C14 C13 120.4(12) . . ?
C15 C14 O4 128.4(14) . . ?
C13 C14 O4 111.2(14) . . ?
C14 C15 C16 118.3(11) . . ?
C14 C15 H15 120.8 . . ?
C16 C15 H15 120.8 . . ?
C11 C16 C15 122.6(8) . . ?
C11 C16 H16 118.7 . . ?
C15 C16 H16 118.7 . . ?
O4 C17 H17A 109.5 . . ?
O4 C17 H17B 109.5 . . ?
H17A C17 H17B 109.5 . . ?
O4 C17 H17C 109.5 . . ?
H17A C17 H17C 109.5 . . ?
H17B C17 H17C 109.5 . . ?
F1 C18 F3 107.3(10) . . ?
F1 C18 F2 108.0(11) . . ?
F3 C18 F2 102.9(12) . . ?
F1 C18 S1 113.6(10) . . ?
F3 C18 S1 112.5(9) . . ?
F2 C18 S1 111.8(8) . . ?

loop_
_geom_bond_atom_site_label_1
_geom_bond_atom_site_label_2
_geom_bond_distance
_geom_bond_site_symmetry_2
_geom_bond_publ_flag
Mn1 O1 2.142(5) . ?
Mn1 O1 2.142(5) 7 ?
Mn1 N2 2.230(4) . ?
Mn1 N2 2.231(4) 7 ?
Mn1 N1 2.282(5) 7 ?
Mn1 N1 2.282(5) . ?
F1 C18 1.295(12) . ?
F2 C18 1.333(13) . ?
F3 C18 1.298(11) . ?
N1 C10 1.481(6) . ?
N1 C1 1.505(7) . ?
N1 C4 1.514(7) . ?
N2 C9 1.328(7) . ?
N2 C5 1.344(7) . ?
O1 S1 1.433(4) . ?
O2 S1 1.406(4) . ?
O3 S1 1.423(5) . ?
O4 C17 1.325(10) . ?
O4 C14 1.438(12) . ?
S1 C18 1.759(11) . ?
C1 C2 1.530(8) . ?
C1 C1 1.557(11) 7 ?
C1 H1 0.9800 . ?
C2 C3 1.519(8) . ?
C2 H2A 0.9700 . ?
C2 H2B 0.9700 . ?
C3 C3 1.506(13) 7 ?
C3 H3A 0.9700 . ?
C3 H3B 0.9700 . ?
C4 C11 1.489(9) . ?
C4 C5 1.524(8) . ?
C4 H4 0.9800 . ?
C5 C6 1.392(8) . ?
C6 C7 1.367(8) . ?
C6 H6 0.9300 . ?
C7 C8 1.342(9) . ?
C7 H7 0.9300 . ?
C8 C9 1.400(9) . ?
C8 H8 0.9300 . ?
C9 H9 0.9300 . ?
C10 H10A 0.9600 . ?
C10 H10B 0.9600 . ?
C10 H10C 0.9600 . ?
C11 C16 1.374(9) . ?
C11 C12 1.400(10) . ?
C12 C13 1.351(10) . ?
C12 H12 0.9300 . ?
C13 C14 1.373(13) . ?
C13 H13 0.9300 . ?
C14 C15 1.372(13) . ?
C15 C16 1.386(10) . ?
C15 H15 0.9300 . ?
C16 H16 0.9300 . ?
C17 H17A 0.9600 . ?
C17 H17B 0.9600 . ?
C17 H17C 0.9600 . ?

loop_
_geom_torsion_atom_site_label_1
_geom_torsion_atom_site_label_2
_geom_torsion_atom_site_label_3
_geom_torsion_atom_site_label_4
_geom_torsion
_geom_torsion_site_symmetry_1
_geom_torsion_site_symmetry_2
_geom_torsion_site_symmetry_3
_geom_torsion_site_symmetry_4
_geom_torsion_publ_flag
Mn1 O1 S1 O2 -129.1(10) . . . . ?
Mn1 O1 S1 O3 6.6(12) . . . . ?
Mn1 O1 S1 C18 117.1(12) . . . . ?
C10 N1 C1 C2 35.9(6) . . . . ?
C4 N1 C1 C2 -88.9(6) . . . . ?
Mn1 N1 C1 C2 157.5(4) . . . . ?
C10 N1 C1 C1 -87.6(7) . . . 7 ?
C4 N1 C1 C1 147.7(6) . . . 7 ?
Mn1 N1 C1 C1 34.1(6) . . . 7 ?
N1 C1 C2 C3 174.0(5) . . . . ?
C1 C1 C2 C3 -59.6(7) 7 . . . ?
C1 C2 C3 C3 57.0(9) . . . 7 ?
C10 N1 C4 C11 -61.1(8) . . . . ?
C1 N1 C4 C11 65.8(8) . . . . ?
Mn1 N1 C4 C11 -177.3(5) . . . . ?
C10 N1 C4 C5 164.5(5) . . . . ?
C1 N1 C4 C5 -68.7(7) . . . . ?
Mn1 N1 C4 C5 48.3(6) . . . . ?
C9 N2 C5 C6 -4.1(10) . . . . ?
Mn1 N2 C5 C6 177.0(5) . . . . ?
C9 N2 C5 C4 179.3(6) . . . . ?
Mn1 N2 C5 C4 0.4(7) . . . . ?
C11 C4 C5 N2 -171.0(6) . . . . ?
N1 C4 C5 N2 -35.0(8) . . . . ?
C11 C4 C5 C6 12.5(10) . . . . ?
N1 C4 C5 C6 148.6(6) . . . . ?
N2 C5 C6 C7 2.9(10) . . . . ?
C4 C5 C6 C7 179.2(6) . . . . ?
C5 C6 C7 C8 -0.3(11) . . . . ?
C6 C7 C8 C9 -1.1(12) . . . . ?
C5 N2 C9 C8 2.7(11) . . . . ?
Mn1 N2 C9 C8 -178.5(5) . . . . ?
C7 C8 C9 N2 -0.1(11) . . . . ?
N1 C4 C11 C16 -81.8(8) . . . . ?
C5 C4 C11 C16 50.8(9) . . . . ?
N1 C4 C11 C12 99.9(7) . . . . ?
C5 C4 C11 C12 -127.5(6) . . . . ?
C16 C11 C12 C13 -1.5(10) . . . . ?
C4 C11 C12 C13 176.9(6) . . . . ?
C11 C12 C13 C14 0.8(12) . . . . ?
C12 C13 C14 C15 0.4(14) . . . . ?
C12 C13 C14 O4 -179.3(6) . . . . ?
C17 O4 C14 C15 3.5(14) . . . . ?
C17 O4 C14 C13 -176.8(8) . . . . ?
C13 C14 C15 C16 -0.9(13) . . . . ?
O4 C14 C15 C16 178.8(7) . . . . ?
C12 C11 C16 C15 1.0(10) . . . . ?
C4 C11 C16 C15 -177.3(6) . . . . ?
C14 C15 C16 C11 0.1(11) . . . . ?
O2 S1 C18 F1 -178.3(9) . . . . ?
O3 S1 C18 F1 60.3(11) . . . . ?
O1 S1 C18 F1 -57.6(11) . . . . ?
O2 S1 C18 F3 59.6(12) . . . . ?
O3 S1 C18 F3 -61.9(11) . . . . ?
O1 S1 C18 F3 -179.7(10) . . . . ?
O2 S1 C18 F2 -55.6(10) . . . . ?
O3 S1 C18 F2 -177.1(9) . . . . ?
O1 S1 C18 F2 65.1(10) . . . . ?
